data_7126932
loop_
_publ_author_name
'Ansari, Mohd Yeshab'
'Swarnkar, Sumedha'
'Kumar, Atul'

_publ_section_title
;
 Stereoselective aminosulfonylation of alkynes: an approach to access
 (Z)-\b-amino vinylsulfones.
;
_journal_issue 66
_journal_name_full 'Chemical communications (Cambridge, England)'
_journal_page_first 9561
_journal_page_last 9564
_journal_paper_doi 10.1039/d0cc03726e
_journal_volume 56
_journal_year 2020
_chemical_compound_source 'see text'
_chemical_formula_moiety 'C21 H16 N2 O2 S'
_chemical_formula_sum 'C21 H16 N2 O2 S'
_chemical_formula_weight 360.43
_space_group_IT_number 14
_space_group_name_Hall '-P 2ybc'
_space_group_name_H-M_alt 'P 1 21/c 1'
_symmetry_cell_setting monoclinic
_symmetry_Int_Tables_number 14
_symmetry_space_group_name_Hall '-P 2ybc'
_symmetry_space_group_name_H-M 'P 1 21/c 1'
_atom_sites_solution_hydrogens geom
_atom_sites_solution_primary direct
_atom_sites_solution_secondary difmap
_audit_update_record
;
2018-12-11 deposited with the CCDC.	2020-07-08 downloaded from the CCDC.
;
_cell_angle_alpha 90
_cell_angle_beta 104.830(6)
_cell_angle_gamma 90
_cell_formula_units_Z 4
_cell_length_a 10.334(4)
_cell_length_b 10.310(4)
_cell_length_c 17.381(6)
_cell_measurement_reflns_used 2328
_cell_measurement_temperature 293(2)
_cell_measurement_theta_max 25.4
_cell_measurement_theta_min 3.1
_cell_volume 1790.1(12)
_computing_cell_refinement
;
CrystalClear-SM Expert 2.1 b24 (Rigaku, 2012)
;
_computing_data_collection
;
CrystalClear-SM Expert 2.1 b24 (Rigaku, 2012)
;
_computing_data_reduction
;
CrystalClear-SM Expert 2.1 b24 (Rigaku, 2012)
;
_computing_molecular_graphics 'SHELXTL (Bruker, 1997)'
_computing_publication_material 'PLATON (Spek, 2003)''
_computing_structure_refinement 'SHELXTL (Bruker, 1997)'
_computing_structure_solution 'SHELXTL (Bruker, 1997)'
_diffrn_ambient_temperature 293(2)
_diffrn_detector CCD
_diffrn_detector_area_resol_mean 28.5714
_diffrn_measured_fraction_theta_full 0.939
_diffrn_measured_fraction_theta_max 0.939
_diffrn_measurement_device
;
AFC12 (Right): Kappa 3 circle
;
_diffrn_measurement_device_type
;
Rigaku Saturn724+ (4x4 bin mode)
;
_diffrn_measurement_method 'profile data from \w-scans'
_diffrn_measurement_specimen_support Loop
_diffrn_radiation_monochromator Confocal
_diffrn_radiation_type 'Mo K\a'
_diffrn_radiation_wavelength 0.71075
_diffrn_reflns_av_R_equivalents 0.1199
_diffrn_reflns_av_sigmaI/netI 0.0965
_diffrn_reflns_limit_h_max 10
_diffrn_reflns_limit_h_min -12
_diffrn_reflns_limit_k_max 12
_diffrn_reflns_limit_k_min -10
_diffrn_reflns_limit_l_max 20
_diffrn_reflns_limit_l_min -19
_diffrn_reflns_number 11624
_diffrn_reflns_theta_full 25.37
_diffrn_reflns_theta_max 25.37
_diffrn_reflns_theta_min 3.13
_diffrn_source MicroMax003_Mo
_diffrn_source_current 0.6
_diffrn_source_power 0.0
_diffrn_source_voltage 50.0
_exptl_absorpt_coefficient_mu 0.198
_exptl_absorpt_correction_T_max 0.948
_exptl_absorpt_correction_T_min 0.914
_exptl_absorpt_correction_type multi-scan
_exptl_absorpt_process_details 'REQAB (Rigaku, 1998)'
_exptl_crystal_colour Colorless
_exptl_crystal_density_diffrn 1.337
_exptl_crystal_density_method 'Not Measured'
_exptl_crystal_description Block
_exptl_crystal_F_000 752
_exptl_crystal_size_max 0.460
_exptl_crystal_size_mid 0.400
_exptl_crystal_size_min 0.270
_refine_diff_density_max 0.434
_refine_diff_density_min -0.451
_refine_diff_density_rms 0.105
_refine_ls_extinction_coef 0.120(7)
_refine_ls_extinction_expression Fc^*^=kFc[1+0.001xFc^2^\l^3^/sin(2\q)]^-1/4^
_refine_ls_extinction_method SHELXL
_refine_ls_goodness_of_fit_ref 0.866
_refine_ls_hydrogen_treatment constr
_refine_ls_matrix_type full
_refine_ls_number_parameters 236
_refine_ls_number_reflns 3101
_refine_ls_number_restraints 0
_refine_ls_restrained_S_all 0.866
_refine_ls_R_factor_all 0.0811
_refine_ls_R_factor_gt 0.0648
_refine_ls_shift/su_max 0.000
_refine_ls_shift/su_mean 0.000
_refine_ls_structure_factor_coef Fsqd
_refine_ls_weighting_details 'calc w=1/[\s^2^(Fo^2^)+(0.0784P)^2^+0.0000P] where P=(Fo^2^+2Fc^2^)/3'
_refine_ls_weighting_scheme calc
_refine_ls_wR_factor_gt 0.1447
_refine_ls_wR_factor_ref 0.1501
_reflns_number_gt 1936
_reflns_number_total 3101
_reflns_threshold_expression >2sigma(I)
_cod_data_source_file d0cc03726e2.cif
_cod_data_source_block shelxl
_cod_depositor_comments
;
The following automatic conversions were performed:

data item '_symmetry_cell_setting' value 'Monoclinic' was changed to
'monoclinic' in accordance with the
/home/data/users/saulius/crontab/automatic-downloads/rss-feeds/RSC/lib/dictionaries/cif_core.dic
dictionary named 'cif_core.dic' version 2.4.2 last updated on
2011-04-26.

Automatic conversion script
Id: cif_fix_values 7556 2019-12-06 15:28:31Z antanas 

 Adding full bibliography for 7126932.cif.
;
_cod_original_cell_volume 1790.2(12)
_cod_original_sg_symbol_H-M 'P 21/c'
_cod_database_code 7126932

loop_
_symmetry_equiv_pos_site_id
_symmetry_equiv_pos_as_xyz
1 x,y,z
2 -x,1/2+y,1/2-z
3 -x,-y,-z
4 x,1/2-y,1/2+z

loop_
_atom_site_aniso_label
_atom_site_aniso_U_11
_atom_site_aniso_U_22
_atom_site_aniso_U_33
_atom_site_aniso_U_23
_atom_site_aniso_U_13
_atom_site_aniso_U_12
S1 0.0489(6) 0.0453(4) 0.0803(6) 0.0139(3) 0.0234(4) -0.0008(3)
O1 0.0556(17) 0.0721(14) 0.1064(17) 0.0223(12) 0.0441(13) 0.0109(11)
O2 0.0702(19) 0.0492(12) 0.0975(17) 0.0068(10) 0.0138(13) -0.0148(10)
N1 0.0457(16) 0.0277(10) 0.0624(14) -0.0019(8) 0.0120(11) -0.0020(9)
N2 0.081(2) 0.0356(13) 0.0890(19) -0.0077(11) 0.0244(16) -0.0010(13)
C1 0.051(2) 0.0537(17) 0.0663(19) 0.0032(13) 0.0147(15) -0.0023(14)
C2 0.050(2) 0.088(2) 0.085(2) 0.0125(18) 0.0122(18) 0.0005(19)
C3 0.062(3) 0.097(3) 0.091(3) 0.024(2) 0.023(2) 0.030(2)
C4 0.081(3) 0.060(2) 0.088(2) 0.0162(17) 0.035(2) 0.0302(19)
C5 0.067(2) 0.0391(14) 0.0643(19) 0.0069(12) 0.0243(16) 0.0107(14)
C6 0.065(2) 0.0345(14) 0.079(2) -0.0080(12) 0.0167(17) -0.0070(13)
C7 0.049(2) 0.0369(13) 0.0535(16) 0.0058(10) 0.0189(13) 0.0035(12)
C8 0.0431(18) 0.0308(12) 0.0571(16) -0.0014(10) 0.0097(13) 0.0008(11)
C9 0.0466(19) 0.0330(12) 0.0505(16) 0.0005(10) 0.0099(13) 0.0014(11)
C10 0.066(2) 0.0449(16) 0.0549(17) 0.0000(12) 0.0172(15) 0.0015(13)
C11 0.075(3) 0.066(2) 0.063(2) 0.0128(15) 0.0240(17) -0.0047(17)
C12 0.067(3) 0.0536(19) 0.083(2) 0.0213(15) 0.0103(19) -0.0097(16)
C13 0.071(3) 0.0344(15) 0.093(2) 0.0014(14) 0.014(2) -0.0032(14)
C14 0.067(2) 0.0369(14) 0.073(2) -0.0046(12) 0.0218(16) -0.0002(13)
C15 0.053(2) 0.0366(14) 0.074(2) 0.0088(12) 0.0200(16) 0.0057(12)
C16 0.050(2) 0.0418(14) 0.0656(19) 0.0124(12) 0.0213(14) -0.0022(12)
C17 0.078(3) 0.0491(17) 0.080(2) 0.0081(15) 0.0250(19) -0.0009(16)
C18 0.090(4) 0.071(2) 0.078(2) 0.0087(17) 0.012(2) -0.017(2)
C19 0.067(3) 0.098(3) 0.087(3) 0.033(2) 0.006(2) -0.011(2)
C20 0.069(3) 0.074(2) 0.097(3) 0.033(2) 0.029(2) 0.0172(19)
C21 0.063(2) 0.0478(16) 0.074(2) 0.0130(13) 0.0262(17) 0.0052(14)

loop_
_atom_site_label
_atom_site_type_symbol
_atom_site_thermal_displace_type
_atom_site_fract_x
_atom_site_fract_y
_atom_site_fract_z
_atom_site_occupancy
_atom_site_U_iso_or_equiv
_atom_site_calc_flag
_atom_site_refinement_flags
S1 S Uani 0.50902(8) 0.18786(7) 0.77457(5) 1.000 0.0569(3) . .
O1 O Uani 0.6025(2) 0.1212(2) 0.73994(14) 1.000 0.0738(9) . .
O2 O Uani 0.5485(3) 0.30962(18) 0.81327(14) 1.000 0.0737(9) . .
N1 N Uani 0.3013(2) 0.20297(17) 0.87968(13) 1.000 0.0456(8) . .
N2 N Uani 0.2687(3) 0.4099(2) 0.90902(16) 1.000 0.0681(10) . .
C1 C Uani 0.0600(3) 0.1451(3) 0.81580(17) 1.000 0.0571(11) . .
C2 C Uani -0.0653(4) 0.1995(4) 0.7972(2) 1.000 0.0753(12) . .
C3 C Uani -0.0851(4) 0.3280(4) 0.8163(2) 1.000 0.0827(17) . .
C4 C Uani 0.0186(4) 0.4063(3) 0.8527(2) 1.000 0.0739(14) . .
C5 C Uani 0.1465(4) 0.3536(3) 0.87219(17) 1.000 0.0554(10) . .
C6 C Uani 0.3571(4) 0.3191(2) 0.91245(19) 1.000 0.0598(11) . .
C7 C Uani 0.1652(3) 0.2237(2) 0.85432(15) 1.000 0.0454(10) . .
C8 C Uani 0.3700(3) 0.0835(2) 0.87755(16) 1.000 0.0442(9) . .
C9 C Uani 0.3266(3) -0.0265(2) 0.91947(15) 1.000 0.0438(9) . .
C10 C Uani 0.2741(3) -0.0069(3) 0.98427(16) 1.000 0.0550(10) . .
C11 C Uani 0.2365(4) -0.1121(3) 1.02312(19) 1.000 0.0668(14) . .
C12 C Uani 0.2511(4) -0.2349(3) 0.9986(2) 1.000 0.0695(14) . .
C13 C Uani 0.3010(4) -0.2570(3) 0.9342(2) 1.000 0.0674(13) . .
C14 C Uani 0.3393(3) -0.1534(2) 0.89424(18) 1.000 0.0583(11) . .
C15 C Uani 0.4658(3) 0.0744(2) 0.83930(17) 1.000 0.0539(11) . .
C16 C Uani 0.3590(3) 0.2116(2) 0.70064(17) 1.000 0.0513(10) . .
C17 C Uani 0.3217(4) 0.1190(3) 0.64140(19) 1.000 0.0682(13) . .
C18 C Uani 0.2041(5) 0.1340(4) 0.5834(2) 1.000 0.0814(16) . .
C19 C Uani 0.1245(5) 0.2401(4) 0.5860(2) 1.000 0.0865(17) . .
C20 C Uani 0.1611(4) 0.3314(3) 0.6446(2) 1.000 0.0786(16) . .
C21 C Uani 0.2803(4) 0.3188(3) 0.70242(19) 1.000 0.0600(11) . .
H1 H Uiso 0.07350 0.05940 0.80310 1.000 0.0690 calc R
H2 H Uiso -0.13850 0.14970 0.77130 1.000 0.0900 calc R
H3 H Uiso -0.17160 0.36120 0.80380 1.000 0.0990 calc R
H4 H Uiso 0.00420 0.49240 0.86420 1.000 0.0890 calc R
H6 H Uiso 0.44830 0.33070 0.93460 1.000 0.0720 calc R
H10 H Uiso 0.26410 0.07680 1.00170 1.000 0.0660 calc R
H11 H Uiso 0.20100 -0.09840 1.06650 1.000 0.0800 calc R
H12 H Uiso 0.22680 -0.30470 1.02580 1.000 0.0840 calc R
H13 H Uiso 0.30930 -0.34140 0.91730 1.000 0.0810 calc R
H14 H Uiso 0.37360 -0.16840 0.85050 1.000 0.0700 calc R
H15 H Uiso 0.51620 -0.00140 0.84780 1.000 0.0640 calc R
H17 H Uiso 0.37580 0.04710 0.64090 1.000 0.0820 calc R
H18 H Uiso 0.17860 0.07320 0.54280 1.000 0.0970 calc R
H19 H Uiso 0.04440 0.24990 0.54720 1.000 0.1040 calc R
H20 H Uiso 0.10560 0.40210 0.64560 1.000 0.0940 calc R
H21 H Uiso 0.30690 0.38150 0.74180 1.000 0.0720 calc R

loop_
_atom_type_symbol
_atom_type_description
_atom_type_scat_dispersion_real
_atom_type_scat_dispersion_imag
_atom_type_scat_source
S S 0.1246 0.1234 'International Tables Vol C Tables 4.2.6.8 and 6.1.1.4'
O O 0.0106 0.0060 'International Tables Vol C Tables 4.2.6.8 and 6.1.1.4'
N N 0.0061 0.0033 'International Tables Vol C Tables 4.2.6.8 and 6.1.1.4'
H H 0.0000 0.0000 'International Tables Vol C Tables 4.2.6.8 and 6.1.1.4'
C C 0.0033 0.0016 'International Tables Vol C Tables 4.2.6.8 and 6.1.1.4'

loop_
_geom_angle_atom_site_label_1
_geom_angle_atom_site_label_2
_geom_angle_atom_site_label_3
_geom_angle
_geom_angle_site_symmetry_1
_geom_angle_site_symmetry_2
_geom_angle_site_symmetry_3
_geom_angle_publ_flag
O1 S1 O2 118.31(16) . . . yes
O1 S1 C15 104.95(13) . . . yes
O1 S1 C16 108.77(14) . . . yes
O2 S1 C15 111.77(14) . . . yes
O2 S1 C16 108.22(14) . . . yes
C15 S1 C16 103.84(14) . . . yes
C6 N1 C7 106.3(2) . . . yes
C6 N1 C8 126.8(3) . . . yes
C7 N1 C8 126.8(2) . . . yes
C5 N2 C6 105.4(2) . . . yes
C2 C1 C7 116.9(3) . . . no
C1 C2 C3 121.3(4) . . . no
C2 C3 C4 121.9(4) . . . no
C3 C4 C5 117.9(3) . . . no
N2 C5 C4 130.2(3) . . . yes
N2 C5 C7 110.0(3) . . . yes
C4 C5 C7 119.8(3) . . . no
N1 C6 N2 113.0(3) . . . yes
N1 C7 C1 132.4(2) . . . yes
N1 C7 C5 105.4(2) . . . yes
C1 C7 C5 122.1(3) . . . no
N1 C8 C9 115.7(2) . . . yes
N1 C8 C15 120.9(2) . . . yes
C9 C8 C15 123.4(2) . . . no
C8 C9 C10 121.4(2) . . . no
C8 C9 C14 119.9(2) . . . no
C10 C9 C14 118.7(2) . . . no
C9 C10 C11 120.0(3) . . . no
C10 C11 C12 120.7(3) . . . no
C11 C12 C13 120.6(3) . . . no
C12 C13 C14 119.9(3) . . . no
C9 C14 C13 120.2(3) . . . no
S1 C15 C8 128.07(19) . . . yes
S1 C16 C17 118.2(2) . . . yes
S1 C16 C21 120.7(2) . . . yes
C17 C16 C21 121.1(3) . . . no
C16 C17 C18 119.6(3) . . . no
C17 C18 C19 119.3(3) . . . no
C18 C19 C20 121.2(4) . . . no
C19 C20 C21 120.1(4) . . . no
C16 C21 C20 118.7(3) . . . no
C2 C1 H1 122.00 . . . no
C7 C1 H1 122.00 . . . no
C1 C2 H2 119.00 . . . no
C3 C2 H2 119.00 . . . no
C2 C3 H3 119.00 . . . no
C4 C3 H3 119.00 . . . no
C3 C4 H4 121.00 . . . no
C5 C4 H4 121.00 . . . no
N1 C6 H6 123.00 . . . no
N2 C6 H6 124.00 . . . no
C9 C10 H10 120.00 . . . no
C11 C10 H10 120.00 . . . no
C10 C11 H11 120.00 . . . no
C12 C11 H11 120.00 . . . no
C11 C12 H12 120.00 . . . no
C13 C12 H12 120.00 . . . no
C12 C13 H13 120.00 . . . no
C14 C13 H13 120.00 . . . no
C9 C14 H14 120.00 . . . no
C13 C14 H14 120.00 . . . no
S1 C15 H15 116.00 . . . no
C8 C15 H15 116.00 . . . no
C16 C17 H17 120.00 . . . no
C18 C17 H17 120.00 . . . no
C17 C18 H18 120.00 . . . no
C19 C18 H18 120.00 . . . no
C18 C19 H19 119.00 . . . no
C20 C19 H19 119.00 . . . no
C19 C20 H20 120.00 . . . no
C21 C20 H20 120.00 . . . no
C16 C21 H21 121.00 . . . no
C20 C21 H21 121.00 . . . no

loop_
_geom_bond_atom_site_label_1
_geom_bond_atom_site_label_2
_geom_bond_distance
_geom_bond_site_symmetry_1
_geom_bond_site_symmetry_2
_geom_bond_publ_flag
S1 O1 1.437(2) . . yes
S1 O2 1.433(2) . . yes
S1 C15 1.758(3) . . yes
S1 C16 1.759(3) . . yes
N1 C6 1.387(3) . . yes
N1 C7 1.379(4) . . yes
N1 C8 1.427(3) . . yes
N2 C5 1.388(5) . . yes
N2 C6 1.299(4) . . yes
C1 C2 1.372(5) . . no
C1 C7 1.384(4) . . no
C2 C3 1.394(6) . . no
C3 C4 1.361(5) . . no
C4 C5 1.388(6) . . no
C5 C7 1.399(4) . . no
C8 C9 1.478(3) . . no
C8 C15 1.330(4) . . no
C9 C10 1.384(4) . . no
C9 C14 1.397(3) . . no
C10 C11 1.385(5) . . no
C11 C12 1.357(4) . . no
C12 C13 1.366(5) . . no
C13 C14 1.386(4) . . no
C16 C17 1.385(4) . . no
C16 C21 1.377(4) . . no
C17 C18 1.375(6) . . no
C18 C19 1.376(6) . . no
C19 C20 1.367(5) . . no
C20 C21 1.382(5) . . no
C1 H1 0.9300 . . no
C2 H2 0.9300 . . no
C3 H3 0.9300 . . no
C4 H4 0.9300 . . no
C6 H6 0.9300 . . no
C10 H10 0.9300 . . no
C11 H11 0.9300 . . no
C12 H12 0.9300 . . no
C13 H13 0.9300 . . no
C14 H14 0.9300 . . no
C15 H15 0.9300 . . no
C17 H17 0.9300 . . no
C18 H18 0.9300 . . no
C19 H19 0.9300 . . no
C20 H20 0.9300 . . no
C21 H21 0.9300 . . no

loop_
_geom_contact_atom_site_label_1
_geom_contact_atom_site_label_2
_geom_contact_distance
_geom_contact_site_symmetry_1
_geom_contact_site_symmetry_2
_geom_contact_publ_flag
S1 C6 3.459(4) . . no
S1 H14 3.1200 . 2_656 no
O1 C2 3.417(5) . 1_655 no
O1 C21 3.401(4) . 2_646 no
O2 C6 2.939(5) . . no
O2 N1 3.252(4) . . no
O1 H17 2.6400 . . no
O1 H2 2.6100 . 1_655 no
O1 H21 2.6300 . 2_646 no
O1 H14 2.7300 . 2_656 no
O2 H6 2.5900 . . no
O2 H21 2.6000 . . no
O2 H17 2.6300 . 2_656 no
N1 O2 3.252(4) . . no
N1 C16 3.316(4) . . no
N1 C21 3.259(4) . . no
N2 C18 3.297(5) . 4_555 no
N2 N1 2.239(3) . . no
N1 H10 2.6000 . . no
N2 H13 2.6000 . 1_565 no
N2 H18 2.7200 . 4_555 no
C1 C9 3.380(4) . . no
C1 C10 3.551(4) . . no
C2 O1 3.417(5) . 1_455 no
C5 C21 3.583(5) . . no
C5 C18 3.568(5) . 4_555 no
C6 C21 3.532(5) . . no
C6 S1 3.459(4) . . no
C6 O2 2.939(5) . . no
C7 C21 3.310(5) . . no
C7 C10 3.274(4) . . no
C9 C1 3.380(4) . . no
C10 C1 3.551(4) . . no
C10 C7 3.274(4) . . no
C10 C15 3.591(4) . 3_657 no
C11 C15 3.401(5) . 3_657 no
C15 C10 3.591(4) . 3_657 no
C15 C11 3.401(5) . 3_657 no
C16 N1 3.316(4) . . no
C18 C5 3.568(5) . 4_554 no
C18 N2 3.297(5) . 4_554 no
C21 C5 3.583(5) . . no
C21 C7 3.310(5) . . no
C21 C6 3.532(5) . . no
C21 O1 3.401(4) . 2_656 no
C21 N1 3.259(4) . . no
C4 H1 3.0700 . 2_556 no
C5 H18 2.9900 . 4_555 no
C6 H21 2.9500 . . no
C7 H10 2.9300 . . no
C8 H1 3.0200 . . no
C9 H1 3.0000 . . no
C12 H19 2.9600 . 2_546 no
C13 H6 3.0800 . 3_657 no
C14 H15 2.6800 . . no
C15 H14 2.7000 . . no
C18 H4 2.9300 . 2_546 no
C19 H10 2.9800 . 4_554 no
C20 H10 3.0900 . 4_554 no
C21 H15 3.0900 . 2_656 no
H1 C8 3.0200 . . no
H1 C9 3.0000 . . no
H1 C4 3.0700 . 2_546 no
H2 O1 2.6100 . 1_455 no
H4 C18 2.9300 . 2_556 no
H6 O2 2.5900 . . no
H6 C13 3.0800 . 3_657 no
H10 N1 2.6000 . . no
H10 C7 2.9300 . . no
H10 C19 2.9800 . 4_555 no
H10 C20 3.0900 . 4_555 no
H13 N2 2.6000 . 1_545 no
H14 C15 2.7000 . . no
H14 H15 2.2700 . . no
H14 S1 3.1200 . 2_646 no
H14 O1 2.7300 . 2_646 no
H15 C14 2.6800 . . no
H15 H14 2.2700 . . no
H15 C21 3.0900 . 2_646 no
H17 O1 2.6400 . . no
H17 O2 2.6300 . 2_646 no
H18 N2 2.7200 . 4_554 no
H18 C5 2.9900 . 4_554 no
H19 C12 2.9600 . 2_556 no
H21 O2 2.6000 . . no
H21 C6 2.9500 . . no
H21 O1 2.6300 . 2_656 no

loop_
_geom_hbond_atom_site_label_D
_geom_hbond_atom_site_label_H
_geom_hbond_atom_site_label_A
_geom_hbond_distance_DH
_geom_hbond_distance_HA
_geom_hbond_distance_DA
_geom_hbond_angle_DHA
_geom_hbond_site_symmetry_A
_geom_hbond_publ_flag
C6 H6 O2 0.9300 2.5900 2.939(5) 103.00 . yes
C13 H13 N2 0.9300 2.6000 3.467(4) 156.00 1_545 yes
C21 H21 O2 0.9300 2.6000 2.944(5) 103.00 . yes

loop_
_geom_torsion_atom_site_label_1
_geom_torsion_atom_site_label_2
_geom_torsion_atom_site_label_3
_geom_torsion_atom_site_label_4
_geom_torsion
_geom_torsion_site_symmetry_1
_geom_torsion_site_symmetry_2
_geom_torsion_site_symmetry_3
_geom_torsion_site_symmetry_4
_geom_torsion_publ_flag
C15 S1 C16 C21 100.3(3) . . . . no
O2 S1 C15 C8 59.9(3) . . . . no
C16 S1 C15 C8 -56.5(3) . . . . no
O1 S1 C16 C17 32.4(3) . . . . no
O2 S1 C16 C17 162.2(3) . . . . no
C15 S1 C16 C17 -79.0(3) . . . . no
O1 S1 C16 C21 -148.3(3) . . . . no
O1 S1 C15 C8 -170.6(3) . . . . no
O2 S1 C16 C21 -18.6(3) . . . . no
C8 N1 C7 C1 -5.7(5) . . . . no
C6 N1 C7 C5 1.0(3) . . . . no
C6 N1 C7 C1 178.2(3) . . . . no
C6 N1 C8 C9 118.7(3) . . . . no
C7 N1 C8 C9 -56.6(4) . . . . no
C8 N1 C7 C5 177.2(2) . . . . no
C8 N1 C6 N2 -176.8(3) . . . . no
C7 N1 C8 C15 122.9(3) . . . . no
C7 N1 C6 N2 -0.7(3) . . . . no
C6 N1 C8 C15 -61.8(4) . . . . no
C6 N2 C5 C4 -179.4(3) . . . . no
C6 N2 C5 C7 0.7(3) . . . . no
C5 N2 C6 N1 0.0(4) . . . . no
C7 C1 C2 C3 0.1(5) . . . . no
C2 C1 C7 C5 -1.4(4) . . . . no
C2 C1 C7 N1 -178.2(3) . . . . no
C1 C2 C3 C4 1.4(5) . . . . no
C2 C3 C4 C5 -1.3(5) . . . . no
C3 C4 C5 C7 -0.1(5) . . . . no
C3 C4 C5 N2 -180.0(3) . . . . no
N2 C5 C7 N1 -1.1(3) . . . . no
C4 C5 C7 N1 179.0(3) . . . . no
C4 C5 C7 C1 1.5(4) . . . . no
N2 C5 C7 C1 -178.6(3) . . . . no
N1 C8 C9 C14 151.7(3) . . . . no
C15 C8 C9 C10 151.7(3) . . . . no
N1 C8 C9 C10 -28.8(4) . . . . no
N1 C8 C15 S1 -10.5(4) . . . . no
C9 C8 C15 S1 169.0(2) . . . . no
C15 C8 C9 C14 -27.8(4) . . . . no
C8 C9 C14 C13 178.8(3) . . . . no
C10 C9 C14 C13 -0.6(5) . . . . no
C8 C9 C10 C11 -178.9(3) . . . . no
C14 C9 C10 C11 0.6(5) . . . . no
C9 C10 C11 C12 0.3(5) . . . . no
C10 C11 C12 C13 -1.2(6) . . . . no
C11 C12 C13 C14 1.1(6) . . . . no
C12 C13 C14 C9 -0.2(5) . . . . no
S1 C16 C17 C18 179.1(3) . . . . no
C21 C16 C17 C18 -0.1(5) . . . . no
S1 C16 C21 C20 -177.9(3) . . . . no
C17 C16 C21 C20 1.3(5) . . . . no
C16 C17 C18 C19 -1.0(6) . . . . no
C17 C18 C19 C20 0.8(7) . . . . no
C18 C19 C20 C21 0.4(6) . . . . no
C19 C20 C21 C16 -1.5(6) . . . . no
